data_1573921
loop_
_publ_author_name
'Datta, Paramita'
'Maji, Subir'
'Biswas, Prativa'
'Jain, Divya'
'Dey, Partha Protim'
'Mandal, Swadhin K.'

_publ_section_title
;
 An organophotocatalytic redox-neutral strategy for late-stage drug
 functionalization with SO<sub>2</sub> gas.
;
_journal_issue 12
_journal_name_full 'Chemical science'
_journal_page_first 5064
_journal_page_last 5075
_journal_paper_doi 10.1039/d4sc08380f
_journal_volume 16
_journal_year 2025
_chemical_formula_moiety 'C17 H17 N3 O2 S2'
_chemical_formula_sum 'C17 H18 N3 O2 S2'
_chemical_formula_weight 360.46
_space_group_crystal_system monoclinic
_space_group_IT_number 14
_space_group_name_Hall '-P 2yn'
_space_group_name_H-M_alt 'P 1 21/n 1'
_atom_sites_solution_hydrogens geom
_atom_sites_solution_primary iterative
_audit_creation_date 2024-09-28
_audit_creation_method
;
Olex2 1.5
(compiled 2023.03.06 svn.rbb2c1857 for OlexSys, GUI svn.r6748)
;
_audit_update_record
;
2024-09-27 deposited with the CCDC.	2025-02-13 downloaded from the CCDC.
;
_cell_angle_alpha 90
_cell_angle_beta 110.243(2)
_cell_angle_gamma 90
_cell_formula_units_Z 8
_cell_length_a 13.3042(5)
_cell_length_b 15.8775(7)
_cell_length_c 16.5955(8)
_cell_measurement_reflns_used 104709
_cell_measurement_temperature 100(2)
_cell_measurement_theta_max 25.701
_cell_measurement_theta_min 1.832
_cell_volume 3289.1(3)
_computing_molecular_graphics 'Olex2 1.5 (Dolomanov et al., 2009)'
_computing_publication_material 'Olex2 1.5 (Dolomanov et al., 2009)'
_computing_structure_refinement 'SHELXL 2018/3 (Sheldrick, 2015)'
_computing_structure_solution 'olex2.solve 1.5 (Bourhis et al., 2015)'
_diffrn_ambient_temperature 100.00
_diffrn_measured_fraction_theta_full 1.000
_diffrn_measured_fraction_theta_max 0.999
_diffrn_measurement_device_type 'Bruker D8 QUEST'
_diffrn_measurement_method 'Four-circle Kappa diffractometer'
_diffrn_radiation_type MoK\a
_diffrn_radiation_wavelength 0.71073
_diffrn_reflns_av_R_equivalents 0.0729
_diffrn_reflns_av_unetI/netI 0.0268
_diffrn_reflns_Laue_measured_fraction_full 1.000
_diffrn_reflns_Laue_measured_fraction_max 0.999
_diffrn_reflns_limit_h_max 16
_diffrn_reflns_limit_h_min -16
_diffrn_reflns_limit_k_max 19
_diffrn_reflns_limit_k_min -19
_diffrn_reflns_limit_l_max 20
_diffrn_reflns_limit_l_min -20
_diffrn_reflns_number 104709
_diffrn_reflns_point_group_measured_fraction_full 1.000
_diffrn_reflns_point_group_measured_fraction_max 0.999
_diffrn_reflns_theta_full 25.242
_diffrn_reflns_theta_max 25.701
_diffrn_reflns_theta_min 1.832
_exptl_absorpt_coefficient_mu 0.339
_exptl_crystal_colour 'clear light colourless'
_exptl_crystal_colour_lustre clear
_exptl_crystal_colour_modifier light
_exptl_crystal_colour_primary colourless
_exptl_crystal_density_diffrn 1.456
_exptl_crystal_description block
_exptl_crystal_F_000 1512
_exptl_crystal_size_max 0.138
_exptl_crystal_size_mid 0.116
_exptl_crystal_size_min 0.108
_refine_diff_density_max 0.324
_refine_diff_density_min -0.396
_refine_diff_density_rms 0.052
_refine_ls_extinction_method none
_refine_ls_goodness_of_fit_ref 1.058
_refine_ls_hydrogen_treatment constr
_refine_ls_matrix_type full
_refine_ls_number_parameters 433
_refine_ls_number_reflns 6244
_refine_ls_number_restraints 0
_refine_ls_restrained_S_all 1.058
_refine_ls_R_factor_all 0.0315
_refine_ls_R_factor_gt 0.0280
_refine_ls_shift/su_max 0.001
_refine_ls_shift/su_mean 0.000
_refine_ls_structure_factor_coef Fsqd
_refine_ls_weighting_details 'w=1/[\s^2^(Fo^2^)+(0.0351P)^2^+1.6752P] where P=(Fo^2^+2Fc^2^)/3'
_refine_ls_weighting_scheme calc
_refine_ls_wR_factor_gt 0.0722
_refine_ls_wR_factor_ref 0.0759
_reflns_Friedel_coverage 0.000
_reflns_number_gt 5677
_reflns_number_total 6244
_reflns_threshold_expression 'I > 2\s(I)'
_cod_data_source_file d4sc08380f2.cif
_cod_data_source_block skmpd6a
_cod_depositor_comments 'Adding full bibliography for 1573911--1573921.cif.'
_cod_database_code 1573921
_shelx_shelxl_version_number 2018/3
_shelx_space_group_comment
;
The symmetry employed for this shelxl refinement is uniquely defined
by the following loop, which should always be used as a source of
symmetry information in preference to the above space-group names.
They are only intended as comments.
;
_shelx_estimated_absorpt_t_max 0.964
_shelx_estimated_absorpt_t_min 0.955
_olex2_refinement_description
;
1. Fixed Uiso
 At 1.2 times of:
  All C(H) groups, All C(H,H) groups
2.a Secondary CH2 refined with riding coordinates:
 C00O(H00C,H00D), C00R(H00E,H00F), C00V(H00A,H00B), C00Y(H00G,H00H), C00Z(H00I,
 H00J), C012(H01A,H01B), C014(H01C,H01D), C015(H01E,H01F)
2.b Aromatic/amide H refined with riding coordinates:
 C00K(H00K), C00L(H00L), C00M(H00M), C00N(H00N), C00Q(H00Q), C00T(H00T),
 C00W(H00W), C00X(H00X), C010(H010), C011(H011), C013(H013), C016(H016),
 C017(H017), C018(H018), C019(H019), C01A(H01G), C01B(H01H), C01C(H01I)
;
_olex2_submission_special_instructions 'No special instructions were received'

loop_
_space_group_symop_operation_xyz
'x, y, z'
'-x+1/2, y+1/2, -z+1/2'
'-x, -y, -z'
'x-1/2, -y-1/2, z-1/2'

loop_
_atom_site_label
_atom_site_type_symbol
_atom_site_fract_x
_atom_site_fract_y
_atom_site_fract_z
_atom_site_U_iso_or_equiv
_atom_site_adp_type
_atom_site_occupancy
_atom_site_site_symmetry_order
_atom_site_calc_flag
_atom_site_refinement_flags_posn
_atom_site_refinement_flags_adp
_atom_site_refinement_flags_occupancy
_atom_site_disorder_assembly
_atom_site_disorder_group
S001 S 0.32822(3) 0.46534(2) 0.78240(2) 0.01923(9) Uani 1 1 d . . . . .
S002 S 0.56953(3) 0.17187(2) 0.47135(2) 0.02103(9) Uani 1 1 d . . . . .
S003 S 0.52062(3) 0.13313(2) 0.94572(2) 0.02268(10) Uani 1 1 d . . . . .
S004 S 0.19282(3) 0.60797(2) 0.28702(2) 0.02088(9) Uani 1 1 d . . . . .
O005 O 0.44033(9) 0.45343(7) 0.82712(6) 0.0265(2) Uani 1 1 d . . . . .
O006 O 0.27070(10) 0.52957(6) 0.80896(7) 0.0277(3) Uani 1 1 d . . . . .
O007 O 0.55045(9) 0.25636(7) 0.43951(7) 0.0289(3) Uani 1 1 d . . . . .
O008 O 0.50504(9) 0.10412(8) 0.42325(7) 0.0291(3) Uani 1 1 d . . . . .
N009 N 0.58858(9) 0.16568(7) 0.74358(7) 0.0161(2) Uani 1 1 d . . . . .
N00A N 0.26737(9) 0.49328(7) 0.50138(7) 0.0157(2) Uani 1 1 d . . . . .
N00B N 0.31393(10) 0.48694(7) 0.68178(7) 0.0176(2) Uani 1 1 d . . . . .
N00C N 0.19669(10) 0.58836(7) 0.38729(7) 0.0198(3) Uani 1 1 d . . . . .
N00D N 0.51378(9) 0.11714(8) 0.84424(8) 0.0197(3) Uani 1 1 d . . . . .
N00E N 0.55370(9) 0.17272(8) 0.56541(7) 0.0185(3) Uani 1 1 d . . . . .
C00F C 0.26108(11) 0.36885(8) 0.77967(8) 0.0160(3) Uani 1 1 d . . . . .
C00G C 0.30517(10) 0.48150(8) 0.36337(8) 0.0151(3) Uani 1 1 d . . . . .
C00H C 0.25634(11) 0.52225(8) 0.41913(9) 0.0159(3) Uani 1 1 d . . . . .
C00I C 0.57962(10) 0.16778(8) 0.82463(9) 0.0156(3) Uani 1 1 d . . . . .
C00J C 0.64327(10) 0.22358(9) 0.89274(8) 0.0158(3) Uani 1 1 d . . . . .
C00K C 0.36330(10) 0.40638(9) 0.37224(9) 0.0168(3) Uani 1 1 d . . . . .
H00K H 0.377501 0.372723 0.422289 0.020 Uiso 1 1 calc R U . . .
C00L C 0.31993(11) 0.50390(9) 0.22176(9) 0.0199(3) Uani 1 1 d . . . . .
H00L H 0.305824 0.536944 0.171316 0.024 Uiso 1 1 calc R U . . .
C00M C 0.31763(11) 0.29383(9) 0.78725(9) 0.0182(3) Uani 1 1 d . . . . .
H00M H 0.392583 0.294499 0.798148 0.022 Uiso 1 1 calc R U . . .
C00N C 0.38024(11) 0.43149(10) 0.23367(9) 0.0215(3) Uani 1 1 d . . . . .
H00N H 0.409197 0.414809 0.191227 0.026 Uiso 1 1 calc R U . . .
C00O C 0.53221(11) 0.09683(9) 0.68743(9) 0.0188(3) Uani 1 1 d . . . . .
H00C H 0.454014 0.107120 0.667395 0.023 Uiso 1 1 calc R U . . .
H00D H 0.546972 0.043073 0.719628 0.023 Uiso 1 1 calc R U . . .
C00P C 0.61539(11) 0.21193(9) 0.96594(9) 0.0180(3) Uani 1 1 d . . . . .
C00Q C 0.72624(11) 0.27980(9) 0.89661(9) 0.0183(3) Uani 1 1 d . . . . .
H00Q H 0.749254 0.286326 0.848788 0.022 Uiso 1 1 calc R U . . .
C00R C 0.56943(12) 0.09099(9) 0.61079(9) 0.0196(3) Uani 1 1 d . . . . .
H00E H 0.646190 0.075385 0.630521 0.024 Uiso 1 1 calc R U . . .
H00F H 0.528296 0.046672 0.571036 0.024 Uiso 1 1 calc R U . . .
C00S C 0.28007(11) 0.52732(8) 0.28622(9) 0.0166(3) Uani 1 1 d . . . . .
C00T C 0.15154(12) 0.36906(9) 0.76465(9) 0.0202(3) Uani 1 1 d . . . . .
H00T H 0.113755 0.420655 0.759847 0.024 Uiso 1 1 calc R U . . .
C00U C 0.70576(11) 0.14768(9) 0.49105(9) 0.0187(3) Uani 1 1 d . . . . .
C00V C 0.20175(12) 0.53970(9) 0.54147(9) 0.0198(3) Uani 1 1 d . . . . .
H00A H 0.127254 0.543923 0.500743 0.024 Uiso 1 1 calc R U . . .
H00B H 0.230294 0.597471 0.555916 0.024 Uiso 1 1 calc R U . . .
C00W C 0.39962(11) 0.38195(9) 0.30746(9) 0.0203(3) Uani 1 1 d . . . . .
H00W H 0.438376 0.330764 0.312872 0.024 Uiso 1 1 calc R U . . .
C00X C 0.78060(12) 0.21231(9) 0.51468(9) 0.0231(3) Uani 1 1 d . . . . .
H00X H 0.758573 0.268835 0.517412 0.028 Uiso 1 1 calc R U . . .
C00Y C 0.60852(12) 0.24200(9) 0.62289(9) 0.0201(3) Uani 1 1 d . . . . .
H00G H 0.594717 0.295986 0.591076 0.024 Uiso 1 1 calc R U . . .
H00H H 0.686791 0.231958 0.645124 0.024 Uiso 1 1 calc R U . . .
C00Z C 0.56632(12) 0.24600(9) 0.69650(9) 0.0193(3) Uani 1 1 d . . . . .
H00I H 0.601340 0.292747 0.735613 0.023 Uiso 1 1 calc R U . . .
H00J H 0.488173 0.256607 0.674107 0.023 Uiso 1 1 calc R U . . .
C010 C 0.66391(11) 0.25767(10) 1.04134(9) 0.0220(3) Uani 1 1 d . . . . .
H010 H 0.644064 0.249189 1.090495 0.026 Uiso 1 1 calc R U . . .
C011 C 0.15382(12) 0.21744(9) 0.76348(9) 0.0218(3) Uani 1 1 d . . . . .
H011 H 0.116820 0.165356 0.757619 0.026 Uiso 1 1 calc R U . . .
C012 C 0.20284(12) 0.49470(9) 0.62232(9) 0.0188(3) Uani 1 1 d . . . . .
H01A H 0.159922 0.526825 0.650063 0.023 Uiso 1 1 calc R U . . .
H01B H 0.170612 0.438056 0.607558 0.023 Uiso 1 1 calc R U . . .
C013 C 0.73684(12) 0.06440(9) 0.48748(9) 0.0214(3) Uani 1 1 d . . . . .
H013 H 0.684940 0.020672 0.471516 0.026 Uiso 1 1 calc R U . . .
C014 C 0.37983(11) 0.43909(9) 0.64239(9) 0.0188(3) Uani 1 1 d . . . . .
H01C H 0.350489 0.381601 0.627461 0.023 Uiso 1 1 calc R U . . .
H01D H 0.454217 0.434371 0.683211 0.023 Uiso 1 1 calc R U . . .
C015 C 0.37852(11) 0.48550(10) 0.56177(9) 0.0202(3) Uani 1 1 d . . . . .
H01E H 0.410177 0.542234 0.577333 0.024 Uiso 1 1 calc R U . . .
H01F H 0.422152 0.454293 0.533994 0.024 Uiso 1 1 calc R U . . .
C016 C 0.26310(12) 0.21808(9) 0.77868(9) 0.0207(3) Uani 1 1 d . . . . .
H016 H 0.300712 0.166433 0.783234 0.025 Uiso 1 1 calc R U . . .
C017 C 0.09835(12) 0.29265(10) 0.75681(9) 0.0224(3) Uani 1 1 d . . . . .
H017 H 0.023606 0.291815 0.746823 0.027 Uiso 1 1 calc R U . . .
C018 C 0.77389(11) 0.32543(9) 0.97075(10) 0.0220(3) Uani 1 1 d . . . . .
H018 H 0.829436 0.364149 0.973550 0.026 Uiso 1 1 calc R U . . .
C019 C 0.84457(13) 0.04637(10) 0.50758(9) 0.0246(3) Uani 1 1 d . . . . .
H019 H 0.866863 -0.010173 0.505406 0.029 Uiso 1 1 calc R U . . .
C01A C 0.74142(12) 0.31543(10) 1.04213(10) 0.0239(3) Uani 1 1 d . . . . .
H01G H 0.773422 0.349052 1.091783 0.029 Uiso 1 1 calc R U . . .
C01B C 0.88803(13) 0.19294(10) 0.53422(10) 0.0273(3) Uani 1 1 d . . . . .
H01H H 0.940065 0.236575 0.550050 0.033 Uiso 1 1 calc R U . . .
C01C C 0.92007(13) 0.11029(11) 0.53083(10) 0.0265(3) Uani 1 1 d . . . . .
H01I H 0.993855 0.097500 0.544469 0.032 Uiso 1 1 calc R U . . .

loop_
_atom_site_aniso_label
_atom_site_aniso_U_11
_atom_site_aniso_U_22
_atom_site_aniso_U_33
_atom_site_aniso_U_23
_atom_site_aniso_U_13
_atom_site_aniso_U_12
S001 0.0320(2) 0.01362(17) 0.01217(17) -0.00085(12) 0.00779(14) -0.00485(14)
S002 0.02174(18) 0.0275(2) 0.01214(17) 0.00040(14) 0.00364(14) 0.00717(15)
S003 0.01979(18) 0.0322(2) 0.01747(18) 0.00186(15) 0.00827(14) -0.00633(15)
S004 0.0318(2) 0.01526(17) 0.01540(17) 0.00296(13) 0.00795(15) 0.00276(14)
O005 0.0308(6) 0.0297(6) 0.0150(5) 0.0003(4) 0.0028(4) -0.0122(5)
O006 0.0548(7) 0.0142(5) 0.0182(5) -0.0022(4) 0.0179(5) -0.0006(5)
O007 0.0360(6) 0.0335(6) 0.0169(5) 0.0076(5) 0.0087(5) 0.0163(5)
O008 0.0254(6) 0.0409(7) 0.0168(5) -0.0077(5) 0.0019(4) 0.0009(5)
N009 0.0186(6) 0.0155(6) 0.0137(6) 0.0001(4) 0.0052(5) 0.0012(5)
N00A 0.0182(6) 0.0173(6) 0.0125(5) 0.0011(4) 0.0065(5) 0.0010(5)
N00B 0.0263(6) 0.0154(6) 0.0119(6) 0.0002(4) 0.0074(5) -0.0013(5)
N00C 0.0294(7) 0.0155(6) 0.0153(6) 0.0012(5) 0.0085(5) 0.0009(5)
N00D 0.0176(6) 0.0247(6) 0.0166(6) 0.0010(5) 0.0055(5) -0.0012(5)
N00E 0.0193(6) 0.0218(6) 0.0138(6) -0.0007(5) 0.0049(5) 0.0038(5)
C00F 0.0245(7) 0.0139(6) 0.0105(6) 0.0004(5) 0.0071(5) -0.0016(5)
C00G 0.0144(6) 0.0171(7) 0.0128(6) -0.0013(5) 0.0036(5) -0.0051(5)
C00H 0.0181(7) 0.0141(6) 0.0150(7) -0.0010(5) 0.0052(5) -0.0039(5)
C00I 0.0131(6) 0.0164(7) 0.0170(7) 0.0023(5) 0.0047(5) 0.0034(5)
C00J 0.0138(6) 0.0178(7) 0.0150(6) 0.0017(5) 0.0041(5) 0.0053(5)
C00K 0.0146(6) 0.0201(7) 0.0145(6) 0.0012(5) 0.0033(5) -0.0011(5)
C00L 0.0233(7) 0.0235(7) 0.0120(6) 0.0006(5) 0.0051(6) -0.0051(6)
C00M 0.0203(7) 0.0182(7) 0.0151(7) 0.0005(5) 0.0050(5) 0.0008(6)
C00N 0.0196(7) 0.0307(8) 0.0149(7) -0.0034(6) 0.0069(6) -0.0022(6)
C00O 0.0183(7) 0.0190(7) 0.0181(7) -0.0011(5) 0.0049(6) -0.0010(6)
C00P 0.0133(6) 0.0232(7) 0.0178(7) 0.0026(6) 0.0057(5) 0.0023(6)
C00Q 0.0169(7) 0.0189(7) 0.0206(7) 0.0021(6) 0.0083(5) 0.0019(5)
C00R 0.0213(7) 0.0191(7) 0.0174(7) -0.0020(6) 0.0052(6) 0.0017(6)
C00S 0.0174(7) 0.0156(7) 0.0149(7) -0.0008(5) 0.0031(5) -0.0044(5)
C00T 0.0266(7) 0.0183(7) 0.0186(7) 0.0021(6) 0.0116(6) 0.0047(6)
C00U 0.0233(7) 0.0227(7) 0.0116(6) 0.0024(5) 0.0080(5) 0.0047(6)
C00V 0.0288(8) 0.0169(7) 0.0165(7) 0.0025(5) 0.0115(6) 0.0059(6)
C00W 0.0171(7) 0.0242(7) 0.0182(7) -0.0011(6) 0.0043(6) 0.0022(6)
C00X 0.0322(8) 0.0198(7) 0.0214(7) 0.0051(6) 0.0146(6) 0.0029(6)
C00Y 0.0261(7) 0.0184(7) 0.0163(7) 0.0005(5) 0.0081(6) 0.0012(6)
C00Z 0.0251(7) 0.0167(7) 0.0163(7) 0.0016(5) 0.0074(6) 0.0047(6)
C010 0.0186(7) 0.0323(8) 0.0150(7) -0.0008(6) 0.0056(6) 0.0039(6)
C011 0.0301(8) 0.0179(7) 0.0178(7) 0.0011(6) 0.0088(6) -0.0060(6)
C012 0.0254(7) 0.0164(7) 0.0167(7) 0.0014(5) 0.0099(6) 0.0038(6)
C013 0.0286(8) 0.0215(7) 0.0145(7) -0.0021(6) 0.0080(6) 0.0021(6)
C014 0.0194(7) 0.0220(7) 0.0145(7) -0.0001(6) 0.0051(5) 0.0006(6)
C015 0.0188(7) 0.0273(8) 0.0139(7) -0.0002(6) 0.0047(5) -0.0031(6)
C016 0.0292(8) 0.0145(7) 0.0174(7) 0.0016(5) 0.0067(6) 0.0023(6)
C017 0.0229(7) 0.0275(8) 0.0201(7) 0.0022(6) 0.0115(6) -0.0010(6)
C018 0.0174(7) 0.0213(7) 0.0261(8) -0.0016(6) 0.0059(6) -0.0009(6)
C019 0.0328(8) 0.0260(8) 0.0176(7) 0.0018(6) 0.0122(6) 0.0105(7)
C01A 0.0189(7) 0.0281(8) 0.0207(7) -0.0060(6) 0.0018(6) 0.0019(6)
C01B 0.0287(8) 0.0304(8) 0.0278(8) 0.0056(7) 0.0163(7) -0.0036(7)
C01C 0.0253(8) 0.0378(9) 0.0215(8) 0.0065(7) 0.0144(6) 0.0078(7)

loop_
_atom_type_symbol
_atom_type_description
_atom_type_scat_dispersion_real
_atom_type_scat_dispersion_imag
_atom_type_scat_source
C C 0.0033 0.0016 'International Tables Vol C Tables 4.2.6.8 and 6.1.1.4'
H H 0.0000 0.0000 'International Tables Vol C Tables 4.2.6.8 and 6.1.1.4'
N N 0.0061 0.0033 'International Tables Vol C Tables 4.2.6.8 and 6.1.1.4'
O O 0.0106 0.0060 'International Tables Vol C Tables 4.2.6.8 and 6.1.1.4'
S S 0.1246 0.1234 'International Tables Vol C Tables 4.2.6.8 and 6.1.1.4'

loop_
_geom_angle_atom_site_label_1
_geom_angle_atom_site_label_2
_geom_angle_atom_site_label_3
_geom_angle
_geom_angle_site_symmetry_1
_geom_angle_site_symmetry_3
_geom_angle_publ_flag
O005 S001 O006 120.43(7) . . ?
O005 S001 N00B 106.67(6) . . ?
O005 S001 C00F 109.03(7) . . ?
O006 S001 N00B 106.06(6) . . ?
O006 S001 C00F 107.82(7) . . ?
N00B S001 C00F 105.92(6) . . ?
O007 S002 O008 120.12(7) . . ?
O007 S002 N00E 106.14(6) . . ?
O007 S002 C00U 108.12(7) . . ?
O008 S002 N00E 106.61(7) . . ?
O008 S002 C00U 108.50(7) . . ?
N00E S002 C00U 106.60(6) . . ?
N00D S003 C00P 95.01(6) . . ?
N00C S004 C00S 94.58(6) . . ?
C00I N009 C00O 115.91(11) . . ?
C00I N009 C00Z 115.08(11) . . ?
C00O N009 C00Z 110.16(11) . . ?
C00H N00A C00V 113.55(11) . . ?
C00H N00A C015 115.59(11) . . ?
C00V N00A C015 110.35(11) . . ?
C012 N00B S001 115.69(9) . . ?
C012 N00B C014 111.08(11) . . ?
C014 N00B S001 117.65(9) . . ?
C00H N00C S004 110.80(10) . . ?
C00I N00D S003 110.39(10) . . ?
C00R N00E S002 115.72(9) . . ?
C00Y N00E S002 115.02(10) . . ?
C00Y N00E C00R 111.99(11) . . ?
C00M C00F S001 119.18(11) . . ?
C00T C00F S001 119.47(11) . . ?
C00T C00F C00M 121.23(13) . . ?
C00K C00G C00H 131.60(12) . . ?
C00K C00G C00S 118.93(12) . . ?
C00S C00G C00H 109.34(12) . . ?
N00A C00H C00G 123.75(12) . . ?
N00C C00H N00A 120.05(12) . . ?
N00C C00H C00G 116.17(12) . . ?
N009 C00I C00J 122.96(12) . . ?
N00D C00I N009 120.91(12) . . ?
N00D C00I C00J 116.11(12) . . ?
C00P C00J C00I 109.64(12) . . ?
C00P C00J C00Q 118.98(13) . . ?
C00Q C00J C00I 131.29(13) . . ?
C00G C00K H00K 120.4 . . ?
C00W C00K C00G 119.16(13) . . ?
C00W C00K H00K 120.4 . . ?
C00N C00L H00L 121.0 . . ?
C00N C00L C00S 117.94(13) . . ?
C00S C00L H00L 121.0 . . ?
C00F C00M H00M 120.5 . . ?
C016 C00M C00F 119.09(13) . . ?
C016 C00M H00M 120.5 . . ?
C00L C00N H00N 119.5 . . ?
C00L C00N C00W 121.05(13) . . ?
C00W C00N H00N 119.5 . . ?
N009 C00O H00C 109.8 . . ?
N009 C00O H00D 109.8 . . ?
N009 C00O C00R 109.57(11) . . ?
H00C C00O H00D 108.2 . . ?
C00R C00O H00C 109.8 . . ?
C00R C00O H00D 109.8 . . ?
C00J C00P S003 108.80(10) . . ?
C010 C00P S003 129.17(11) . . ?
C010 C00P C00J 121.99(13) . . ?
C00J C00Q H00Q 120.4 . . ?
C018 C00Q C00J 119.11(13) . . ?
C018 C00Q H00Q 120.4 . . ?
N00E C00R C00O 110.07(11) . . ?
N00E C00R H00E 109.6 . . ?
N00E C00R H00F 109.6 . . ?
C00O C00R H00E 109.6 . . ?
C00O C00R H00F 109.6 . . ?
H00E C00R H00F 108.2 . . ?
C00G C00S S004 108.89(10) . . ?
C00L C00S S004 129.43(11) . . ?
C00L C00S C00G 121.63(13) . . ?
C00F C00T H00T 120.5 . . ?
C017 C00T C00F 118.91(13) . . ?
C017 C00T H00T 120.5 . . ?
C00X C00U S002 118.72(11) . . ?
C00X C00U C013 121.27(14) . . ?
C013 C00U S002 119.91(12) . . ?
N00A C00V H00A 109.7 . . ?
N00A C00V H00B 109.7 . . ?
N00A C00V C012 109.88(11) . . ?
H00A C00V H00B 108.2 . . ?
C012 C00V H00A 109.7 . . ?
C012 C00V H00B 109.7 . . ?
C00K C00W C00N 121.02(14) . . ?
C00K C00W H00W 119.5 . . ?
C00N C00W H00W 119.5 . . ?
C00U C00X H00X 120.6 . . ?
C01B C00X C00U 118.85(14) . . ?
C01B C00X H00X 120.6 . . ?
N00E C00Y H00G 110.0 . . ?
N00E C00Y H00H 110.0 . . ?
N00E C00Y C00Z 108.39(12) . . ?
H00G C00Y H00H 108.4 . . ?
C00Z C00Y H00G 110.0 . . ?
C00Z C00Y H00H 110.0 . . ?
N009 C00Z C00Y 109.27(11) . . ?
N009 C00Z H00I 109.8 . . ?
N009 C00Z H00J 109.8 . . ?
C00Y C00Z H00I 109.8 . . ?
C00Y C00Z H00J 109.8 . . ?
H00I C00Z H00J 108.3 . . ?
C00P C010 H010 121.1 . . ?
C01A C010 C00P 117.87(14) . . ?
C01A C010 H010 121.1 . . ?
C016 C011 H011 119.9 . . ?
C016 C011 C017 120.21(13) . . ?
C017 C011 H011 119.9 . . ?
N00B C012 C00V 109.45(12) . . ?
N00B C012 H01A 109.8 . . ?
N00B C012 H01B 109.8 . . ?
C00V C012 H01A 109.8 . . ?
C00V C012 H01B 109.8 . . ?
H01A C012 H01B 108.2 . . ?
C00U C013 H013 120.5 . . ?
C019 C013 C00U 118.95(14) . . ?
C019 C013 H013 120.5 . . ?
N00B C014 H01C 110.1 . . ?
N00B C014 H01D 110.1 . . ?
N00B C014 C015 108.23(11) . . ?
H01C C014 H01D 108.4 . . ?
C015 C014 H01C 110.1 . . ?
C015 C014 H01D 110.1 . . ?
N00A C015 C014 109.95(11) . . ?
N00A C015 H01E 109.7 . . ?
N00A C015 H01F 109.7 . . ?
C014 C015 H01E 109.7 . . ?
C014 C015 H01F 109.7 . . ?
H01E C015 H01F 108.2 . . ?
C00M C016 C011 120.23(13) . . ?
C00M C016 H016 119.9 . . ?
C011 C016 H016 119.9 . . ?
C00T C017 C011 120.33(14) . . ?
C00T C017 H017 119.8 . . ?
C011 C017 H017 119.8 . . ?
C00Q C018 H018 119.6 . . ?
C00Q C018 C01A 120.87(14) . . ?
C01A C018 H018 119.6 . . ?
C013 C019 H019 119.8 . . ?
C013 C019 C01C 120.38(14) . . ?
C01C C019 H019 119.8 . . ?
C010 C01A C018 121.04(14) . . ?
C010 C01A H01G 119.5 . . ?
C018 C01A H01G 119.5 . . ?
C00X C01B H01H 119.8 . . ?
C00X C01B C01C 120.46(15) . . ?
C01C C01B H01H 119.8 . . ?
C019 C01C C01B 120.07(14) . . ?
C019 C01C H01I 120.0 . . ?
C01B C01C H01I 120.0 . . ?

loop_
_geom_bond_atom_site_label_1
_geom_bond_atom_site_label_2
_geom_bond_distance
_geom_bond_site_symmetry_2
_geom_bond_publ_flag
S001 O005 1.4301(12) . ?
S001 O006 1.4329(11) . ?
S001 N00B 1.6501(11) . ?
S001 C00F 1.7660(14) . ?
S002 O007 1.4319(12) . ?
S002 O008 1.4341(12) . ?
S002 N00E 1.6459(12) . ?
S002 C00U 1.7690(15) . ?
S003 N00D 1.6743(12) . ?
S003 C00P 1.7249(15) . ?
S004 N00C 1.6761(12) . ?
S004 C00S 1.7315(14) . ?
N009 C00I 1.3912(18) . ?
N009 C00O 1.4636(18) . ?
N009 C00Z 1.4711(17) . ?
N00A C00H 1.3991(17) . ?
N00A C00V 1.4662(18) . ?
N00A C015 1.4768(17) . ?
N00B C012 1.4711(18) . ?
N00B C014 1.4730(18) . ?
N00C C00H 1.3117(18) . ?
N00D C00I 1.3102(18) . ?
N00E C00R 1.4784(18) . ?
N00E C00Y 1.4733(18) . ?
C00F C00M 1.391(2) . ?
C00F C00T 1.391(2) . ?
C00G C00H 1.4537(19) . ?
C00G C00K 1.401(2) . ?
C00G C00S 1.4086(19) . ?
C00I C00J 1.4550(19) . ?
C00J C00P 1.3997(19) . ?
C00J C00Q 1.404(2) . ?
C00K H00K 0.9500 . ?
C00K C00W 1.378(2) . ?
C00L H00L 0.9500 . ?
C00L C00N 1.377(2) . ?
C00L C00S 1.399(2) . ?
C00M H00M 0.9500 . ?
C00M C016 1.386(2) . ?
C00N H00N 0.9500 . ?
C00N C00W 1.402(2) . ?
C00O H00C 0.9900 . ?
C00O H00D 0.9900 . ?
C00O C00R 1.5190(19) . ?
C00P C010 1.397(2) . ?
C00Q H00Q 0.9500 . ?
C00Q C018 1.379(2) . ?
C00R H00E 0.9900 . ?
C00R H00F 0.9900 . ?
C00T H00T 0.9500 . ?
C00T C017 1.388(2) . ?
C00U C00X 1.389(2) . ?
C00U C013 1.393(2) . ?
C00V H00A 0.9900 . ?
C00V H00B 0.9900 . ?
C00V C012 1.5158(19) . ?
C00W H00W 0.9500 . ?
C00X H00X 0.9500 . ?
C00X C01B 1.386(2) . ?
C00Y H00G 0.9900 . ?
C00Y H00H 0.9900 . ?
C00Y C00Z 1.512(2) . ?
C00Z H00I 0.9900 . ?
C00Z H00J 0.9900 . ?
C010 H010 0.9500 . ?
C010 C01A 1.377(2) . ?
C011 H011 0.9500 . ?
C011 C016 1.387(2) . ?
C011 C017 1.388(2) . ?
C012 H01A 0.9900 . ?
C012 H01B 0.9900 . ?
C013 H013 0.9500 . ?
C013 C019 1.385(2) . ?
C014 H01C 0.9900 . ?
C014 H01D 0.9900 . ?
C014 C015 1.5222(19) . ?
C015 H01E 0.9900 . ?
C015 H01F 0.9900 . ?
C016 H016 0.9500 . ?
C017 H017 0.9500 . ?
C018 H018 0.9500 . ?
C018 C01A 1.403(2) . ?
C019 H019 0.9500 . ?
C019 C01C 1.386(2) . ?
C01A H01G 0.9500 . ?
C01B H01H 0.9500 . ?
C01B C01C 1.387(2) . ?
C01C H01I 0.9500 . ?

loop_
_geom_torsion_atom_site_label_1
_geom_torsion_atom_site_label_2
_geom_torsion_atom_site_label_3
_geom_torsion_atom_site_label_4
_geom_torsion
_geom_torsion_site_symmetry_1
_geom_torsion_site_symmetry_2
_geom_torsion_site_symmetry_3
_geom_torsion_site_symmetry_4
_geom_torsion_publ_flag
S001 N00B C012 C00V 162.86(9) . . . . ?
S001 N00B C014 C015 -163.63(9) . . . . ?
S001 C00F C00M C016 -175.23(11) . . . . ?
S001 C00F C00T C017 175.64(11) . . . . ?
S002 N00E C00R C00O -169.30(9) . . . . ?
S002 N00E C00Y C00Z 167.16(9) . . . . ?
S002 C00U C00X C01B 176.90(11) . . . . ?
S002 C00U C013 C019 -176.60(11) . . . . ?
S003 N00D C00I N009 179.55(10) . . . . ?
S003 N00D C00I C00J 1.04(15) . . . . ?
S003 C00P C010 C01A 177.25(12) . . . . ?
S004 N00C C00H N00A -177.86(10) . . . . ?
S004 N00C C00H C00G 0.24(15) . . . . ?
O005 S001 N00B C012 175.15(10) . . . . ?
O005 S001 N00B C014 40.52(12) . . . . ?
O005 S001 C00F C00M -24.11(13) . . . . ?
O005 S001 C00F C00T 159.89(11) . . . . ?
O006 S001 N00B C012 -55.33(11) . . . . ?
O006 S001 N00B C014 170.04(10) . . . . ?
O006 S001 C00F C00M -156.46(11) . . . . ?
O006 S001 C00F C00T 27.53(13) . . . . ?
O007 S002 N00E C00R 179.85(10) . . . . ?
O007 S002 N00E C00Y -47.03(11) . . . . ?
O007 S002 C00U C00X 30.34(13) . . . . ?
O007 S002 C00U C013 -153.29(11) . . . . ?
O008 S002 N00E C00R 50.69(11) . . . . ?
O008 S002 N00E C00Y -176.19(10) . . . . ?
O008 S002 C00U C00X 162.13(11) . . . . ?
O008 S002 C00U C013 -21.51(13) . . . . ?
N009 C00I C00J C00P 179.28(12) . . . . ?
N009 C00I C00J C00Q -4.4(2) . . . . ?
N009 C00O C00R N00E -55.98(15) . . . . ?
N00A C00V C012 N00B 58.10(15) . . . . ?
N00B S001 C00F C00M 90.35(12) . . . . ?
N00B S001 C00F C00T -85.66(12) . . . . ?
N00B C014 C015 N00A -59.09(15) . . . . ?
N00C S004 C00S C00G 4.39(10) . . . . ?
N00C S004 C00S C00L -178.32(13) . . . . ?
N00D S003 C00P C00J -1.58(11) . . . . ?
N00D S003 C00P C010 -179.25(14) . . . . ?
N00D C00I C00J C00P -2.24(17) . . . . ?
N00D C00I C00J C00Q 174.10(14) . . . . ?
N00E S002 C00U C00X -83.40(12) . . . . ?
N00E S002 C00U C013 92.96(12) . . . . ?
N00E C00Y C00Z N009 60.30(15) . . . . ?
C00F S001 N00B C012 59.08(11) . . . . ?
C00F S001 N00B C014 -75.55(11) . . . . ?
C00F C00M C016 C011 -0.5(2) . . . . ?
C00F C00T C017 C011 -0.3(2) . . . . ?
C00G C00K C00W C00N 0.7(2) . . . . ?
C00H N00A C00V C012 169.75(11) . . . . ?
C00H N00A C015 C014 -169.90(12) . . . . ?
C00H C00G C00K C00W 179.11(14) . . . . ?
C00H C00G C00S S004 -4.74(13) . . . . ?
C00H C00G C00S C00L 177.72(12) . . . . ?
C00I N009 C00O C00R -167.20(11) . . . . ?
C00I N009 C00Z C00Y 164.10(12) . . . . ?
C00I C00J C00P S003 2.29(14) . . . . ?
C00I C00J C00P C010 -179.84(13) . . . . ?
C00I C00J C00Q C018 -179.64(14) . . . . ?
C00J C00P C010 C01A -0.1(2) . . . . ?
C00J C00Q C018 C01A 0.8(2) . . . . ?
C00K C00G C00H N00A 5.4(2) . . . . ?
C00K C00G C00H N00C -172.64(14) . . . . ?
C00K C00G C00S S004 171.60(10) . . . . ?
C00K C00G C00S C00L -5.9(2) . . . . ?
C00L C00N C00W C00K -3.2(2) . . . . ?
C00M C00F C00T C017 -0.3(2) . . . . ?
C00N C00L C00S S004 -173.48(11) . . . . ?
C00N C00L C00S C00G 3.5(2) . . . . ?
C00O N009 C00I N00D -8.12(18) . . . . ?
C00O N009 C00I C00J 170.29(12) . . . . ?
C00O N009 C00Z C00Y -62.60(15) . . . . ?
C00P S003 N00D C00I 0.32(11) . . . . ?
C00P C00J C00Q C018 -3.6(2) . . . . ?
C00P C010 C01A C018 -2.7(2) . . . . ?
C00Q C00J C00P S003 -174.58(10) . . . . ?
C00Q C00J C00P C010 3.3(2) . . . . ?
C00Q C018 C01A C010 2.4(2) . . . . ?
C00R N00E C00Y C00Z -58.01(15) . . . . ?
C00S S004 N00C C00H -2.69(11) . . . . ?
C00S C00G C00H N00A -178.90(12) . . . . ?
C00S C00G C00H N00C 3.07(17) . . . . ?
C00S C00G C00K C00W 3.73(19) . . . . ?
C00S C00L C00N C00W 1.1(2) . . . . ?
C00T C00F C00M C016 0.7(2) . . . . ?
C00U S002 N00E C00R -65.06(11) . . . . ?
C00U S002 N00E C00Y 68.07(11) . . . . ?
C00U C00X C01B C01C -0.5(2) . . . . ?
C00U C013 C019 C01C 0.0(2) . . . . ?
C00V N00A C00H N00C 3.96(18) . . . . ?
C00V N00A C00H C00G -174.00(12) . . . . ?
C00V N00A C015 C014 59.55(15) . . . . ?
C00X C00U C013 C019 -0.3(2) . . . . ?
C00X C01B C01C C019 0.2(2) . . . . ?
C00Y N00E C00R C00O 56.21(15) . . . . ?
C00Z N009 C00I N00D 122.46(14) . . . . ?
C00Z N009 C00I C00J -59.14(17) . . . . ?
C00Z N009 C00O C00R 59.93(14) . . . . ?
C012 N00B C014 C015 59.79(14) . . . . ?
C013 C00U C00X C01B 0.6(2) . . . . ?
C013 C019 C01C C01B 0.1(2) . . . . ?
C014 N00B C012 C00V -59.64(14) . . . . ?
C015 N00A C00H N00C -125.04(14) . . . . ?
C015 N00A C00H C00G 57.01(17) . . . . ?
C015 N00A C00V C012 -58.63(15) . . . . ?
C016 C011 C017 C00T 0.5(2) . . . . ?
C017 C011 C016 C00M 0.0(2) . . . . ?
